data_4342438
loop_
_publ_author_name
'Nordheider, Andreas'
'Hupf, Emanuel'
'Chalmers, Brian A.'
'Knight, Fergus R.'
'B\"uhl, Michael'
'Mebs, Stefan'
'Ch\;eci\'nska, Lilianna'
'Lork, Enno'
'Camacho, Paula Sanz'
'Ashbrook, Sharon E.'
'Athukorala Arachchige, Kasun S.'
'Cordes, David B.'
'Slawin, Alexandra M. Z.'
'Beckmann, Jens'
'Woollins, J. Derek'

_publ_section_title
;
 Peri-Substituted Phosphorus-Tellurium Systems-An Experimental and
 Theoretical Investigation of the P&#x00B7;&#x00B7;&#x00B7;Te
 through-Space Interaction.
;
_journal_issue 5
_journal_name_full 'Inorganic chemistry'
_journal_page_first 2435
_journal_paper_doi 10.1021/ic503056z
_journal_volume 54
_journal_year 2015
_chemical_formula_moiety 'C27 H33 P Se Te'
_chemical_formula_sum 'C27 H33 P Se Te'
_chemical_formula_weight 595.09
_space_group_IT_number 14
_symmetry_cell_setting monoclinic
_symmetry_Int_Tables_number 14
_symmetry_space_group_name_Hall '-P 2yn'
_symmetry_space_group_name_H-M 'P 1 21/n 1'
_atom_sites_solution_hydrogens geom
_atom_sites_solution_primary direct
_atom_sites_solution_secondary difmap
_cell_angle_alpha 90.0000
_cell_angle_beta 91.600(2)
_cell_angle_gamma 90.0000
_cell_formula_units_Z 4
_cell_length_a 7.9956(6)
_cell_length_b 12.6552(10)
_cell_length_c 25.1910(18)
_cell_measurement_reflns_used 7912
_cell_measurement_temperature 173
_cell_measurement_theta_max 25.35
_cell_measurement_theta_min 1.80
_cell_volume 2548.0(3)
_computing_cell_refinement 'CrystalClear-SM Expert 2.1 b29'
_computing_data_collection 'CrystalClear-SM Expert 2.1 b29 (Rigaku, 2013)'
_computing_data_reduction 'CrystalClear-SM Expert 2.1 b29'
_computing_molecular_graphics 'CrystalStructure 4.1'
_computing_publication_material 'CrystalStructure 4.1 (Rigaku, 2013)'
_computing_structure_refinement 'SHELXL-2013 (Sheldrick, 2013)'
_computing_structure_solution 'DIRDIF99-PATTY (Gould, et al., 1999)'
_diffrn_ambient_temperature 173
_diffrn_detector_area_resol_mean 5.811
_diffrn_measured_fraction_theta_full 0.995
_diffrn_measured_fraction_theta_max 0.995
_diffrn_measurement_device_type 'Rigaku XtaLAB P200'
_diffrn_measurement_method \w
_diffrn_radiation_type 'Mo K\a'
_diffrn_radiation_wavelength 0.71075
_diffrn_reflns_av_R_equivalents 0.0525
_diffrn_reflns_limit_h_max 9
_diffrn_reflns_limit_h_min -9
_diffrn_reflns_limit_k_max 15
_diffrn_reflns_limit_k_min -15
_diffrn_reflns_limit_l_max 30
_diffrn_reflns_limit_l_min -30
_diffrn_reflns_number 30368
_diffrn_reflns_theta_full 25.42
_diffrn_reflns_theta_max 25.42
_diffrn_reflns_theta_min 1.62
_diffrn_standards_number 0
_exptl_absorpt_coefficient_mu 2.671
_exptl_absorpt_correction_T_max 0.875
_exptl_absorpt_correction_T_min 0.637
_exptl_absorpt_correction_type multi-scan
_exptl_absorpt_process_details 'REQAB (Rigaku, 1998)'
_exptl_crystal_colour yellow
_exptl_crystal_density_diffrn 1.551
_exptl_crystal_density_method 'not measured'
_exptl_crystal_description prism
_exptl_crystal_F_000 1184.00
_exptl_crystal_size_max 0.140
_exptl_crystal_size_mid 0.050
_exptl_crystal_size_min 0.050
_refine_diff_density_max 0.62
_refine_diff_density_min -0.33
_refine_ls_extinction_method none
_refine_ls_goodness_of_fit_ref 1.015
_refine_ls_hydrogen_treatment constr
_refine_ls_number_parameters 278
_refine_ls_number_reflns 4680
_refine_ls_number_restraints 0
_refine_ls_R_factor_gt 0.0224
_refine_ls_shift/su_max 0.004
_refine_ls_structure_factor_coef Fsqd
_refine_ls_weighting_details 'w = 1/[\s^2^(Fo^2^)+(0.0342P)^2^+0.0000P] where P=(Fo^2^+2Fc^2^)/3'
_refine_ls_weighting_scheme calc
_refine_ls_wR_factor_ref 0.0584
_reflns_number_gt 4112
_reflns_number_total 4680
_reflns_threshold_expression F^2^>2.0\s(F^2^)
_cod_data_source_file ic503056z_si_001.cif
_cod_data_source_block 7a
_cod_depositor_comments 'Adding full bibliography for 4342430--4342441.cif.'
_cod_database_code 4342438

loop_
_symmetry_equiv_pos_site_id
_symmetry_equiv_pos_as_xyz
1 +X,+Y,+Z
2 1/2-X,1/2+Y,1/2-Z
3 -X,-Y,-Z
4 1/2+X,1/2-Y,1/2+Z

loop_
_atom_site_label
_atom_site_type_symbol
_atom_site_fract_x
_atom_site_fract_y
_atom_site_fract_z
_atom_site_U_iso_or_equiv
_atom_site_adp_type
_atom_site_occupancy
_atom_site_site_symmetry_multiplicity
_atom_site_site_symmetry_order
_atom_site_calc_flag
_atom_site_refinement_flags
Te1 Te 0.03458(2) 0.69307(2) 0.86140(2) 0.02961(6) Uani 1 4 0 d .
Se9 Se -0.21549(3) 0.87538(2) 0.81472(2) 0.03397(8) Uani 1 4 0 d .
P9 P 0.01332(8) 0.95313(5) 0.79961(2) 0.02887(13) Uani 1 4 0 d .
C1 C 0.0768(3) 0.81429(16) 0.91887(9) 0.0266(5) Uani 1 4 0 d .
C2 C 0.0693(3) 0.77900(19) 0.97069(9) 0.0319(5) Uani 1 4 0 d .
C3 C 0.1243(3) 0.8388(2) 1.01514(9) 0.0364(6) Uani 1 4 0 d .
C4 C 0.1957(3) 0.93437(19) 1.00665(9) 0.0321(5) Uani 1 4 0 d .
C5 C 0.2007(3) 0.97305(18) 0.95399(9) 0.0279(5) Uani 1 4 0 d .
C6 C 0.2846(3) 1.07118(19) 0.95269(10) 0.0334(5) Uani 1 4 0 d .
C7 C 0.3071(3) 1.1182(2) 0.90483(11) 0.0417(6) Uani 1 4 0 d .
C8 C 0.2305(3) 1.07234(19) 0.85983(10) 0.0382(6) Uani 1 4 0 d .
C9 C 0.1404(3) 0.97873(17) 0.85979(9) 0.0285(5) Uani 1 4 0 d .
C10 C 0.1346(3) 0.91954(17) 0.90888(9) 0.0258(5) Uani 1 4 0 d .
C11 C 0.2769(3) 1.0137(2) 1.04417(10) 0.0417(6) Uani 1 4 0 d .
C12 C 0.3388(3) 1.1029(2) 1.00821(10) 0.0405(6) Uani 1 4 0 d .
C13 C 0.2176(3) 0.58890(17) 0.89786(8) 0.0273(5) Uani 1 4 0 d .
C14 C 0.1667(3) 0.48952(18) 0.91565(9) 0.0326(5) Uani 1 4 0 d .
C15 C 0.2876(3) 0.41852(18) 0.93492(9) 0.0337(5) Uani 1 4 0 d .
C16 C 0.4556(3) 0.44244(18) 0.93668(9) 0.0312(5) Uani 1 4 0 d .
C17 C 0.5037(3) 0.54139(18) 0.91963(9) 0.0324(5) Uani 1 4 0 d .
C18 C 0.3881(3) 0.61568(17) 0.90024(9) 0.0275(5) Uani 1 4 0 d .
C19 C -0.0141(3) 0.4549(2) 0.91463(13) 0.0528(8) Uani 1 4 0 d .
C20 C 0.5844(3) 0.3624(2) 0.95567(11) 0.0402(6) Uani 1 4 0 d .
C21 C 0.4515(3) 0.72216(19) 0.88314(11) 0.0377(6) Uani 1 4 0 d .
C22 C -0.0393(3) 1.08455(19) 0.77124(10) 0.0395(6) Uani 1 4 0 d .
C23 C -0.1482(4) 1.0715(2) 0.72084(11) 0.0540(8) Uani 1 4 0 d .
C24 C -0.1278(4) 1.1540(2) 0.81090(12) 0.0549(8) Uani 1 4 0 d .
C25 C 0.1537(4) 0.8840(2) 0.75410(10) 0.0432(6) Uani 1 4 0 d .
C26 C 0.0632(5) 0.8265(3) 0.70886(12) 0.0664(9) Uani 1 4 0 d .
C27 C 0.2956(5) 0.9541(3) 0.73531(13) 0.0710(10) Uani 1 4 0 d .
H2 H 0.02474 0.7106 0.97672 0.0382 Uiso 1 4 0 calc R
H3 H 0.11152 0.81277 1.05017 0.0436 Uiso 1 4 0 calc R
H7 H 0.37293 1.18028 0.90204 0.0501 Uiso 1 4 0 calc R
H8 H 0.24098 1.10796 0.8269 0.0458 Uiso 1 4 0 calc R
H11A H 0.37159 0.98114 1.06439 0.0501 Uiso 1 4 0 calc R
H11B H 0.19501 1.04093 1.06955 0.0501 Uiso 1 4 0 calc R
H12A H 0.28789 1.17121 1.01798 0.0486 Uiso 1 4 0 calc R
H12B H 0.46209 1.10951 1.01121 0.0486 Uiso 1 4 0 calc R
H15 H 0.25263 0.35134 0.94726 0.0404 Uiso 1 4 0 calc R
H17 H 0.6191 0.55946 0.92113 0.0389 Uiso 1 4 0 calc R
H19A H -0.05652 0.45177 0.87779 0.0634 Uiso 1 4 0 calc R
H19B H -0.08054 0.50562 0.93455 0.0634 Uiso 1 4 0 calc R
H19C H -0.02269 0.38484 0.93091 0.0634 Uiso 1 4 0 calc R
H20A H 0.63723 0.33021 0.92497 0.0483 Uiso 1 4 0 calc R
H20B H 0.52956 0.30738 0.97634 0.0483 Uiso 1 4 0 calc R
H20C H 0.66976 0.39766 0.978 0.0483 Uiso 1 4 0 calc R
H21A H 0.40978 0.77682 0.90694 0.0453 Uiso 1 4 0 calc R
H21B H 0.41187 0.73673 0.84671 0.0453 Uiso 1 4 0 calc R
H21C H 0.57412 0.72219 0.88465 0.0453 Uiso 1 4 0 calc R
H22 H 0.06708 1.12029 0.76153 0.0474 Uiso 1 4 0 calc R
H23A H -0.18075 1.14126 0.7072 0.0648 Uiso 1 4 0 calc R
H23B H -0.24873 1.03101 0.72902 0.0648 Uiso 1 4 0 calc R
H23C H -0.08491 1.03382 0.69397 0.0648 Uiso 1 4 0 calc R
H24A H -0.23054 1.11893 0.82189 0.0659 Uiso 1 4 0 calc R
H24B H -0.15602 1.22198 0.79433 0.0659 Uiso 1 4 0 calc R
H24C H -0.05403 1.16578 0.84205 0.0659 Uiso 1 4 0 calc R
H25 H 0.20917 0.82736 0.77597 0.0518 Uiso 1 4 0 calc R
H26A H 0.14295 0.78246 0.69 0.0796 Uiso 1 4 0 calc R
H26B H 0.0131 0.87828 0.68422 0.0796 Uiso 1 4 0 calc R
H26C H -0.02492 0.7818 0.72314 0.0796 Uiso 1 4 0 calc R
H27A H 0.24974 1.0095 0.71193 0.0852 Uiso 1 4 0 calc R
H27B H 0.37544 0.91123 0.71583 0.0852 Uiso 1 4 0 calc R
H27C H 0.35275 0.98668 0.7661 0.0852 Uiso 1 4 0 calc R

loop_
_atom_site_aniso_label
_atom_site_aniso_U_11
_atom_site_aniso_U_22
_atom_site_aniso_U_33
_atom_site_aniso_U_12
_atom_site_aniso_U_13
_atom_site_aniso_U_23
Te1 0.03178(10) 0.02341(10) 0.03329(10) 0.00068(6) -0.00552(7) 0.00249(6)
Se9 0.03350(14) 0.03264(14) 0.03537(14) -0.00098(10) -0.00645(10) 0.00351(10)
P9 0.0351(3) 0.0269(3) 0.0245(3) 0.0015(2) -0.0011(2) 0.0034(2)
C1 0.0252(11) 0.0274(12) 0.0273(12) 0.0033(9) 0.0000(9) 0.0005(9)
C2 0.0321(12) 0.0317(12) 0.0319(13) 0.0086(10) 0.0042(10) 0.0087(10)
C3 0.0388(13) 0.0463(14) 0.0243(12) 0.0134(12) 0.0056(10) 0.0069(11)
C4 0.0266(12) 0.0429(14) 0.0269(12) 0.0133(10) 0.0008(9) -0.0027(10)
C5 0.0208(11) 0.0316(12) 0.0312(12) 0.0086(9) -0.0003(9) -0.0028(10)
C6 0.0232(11) 0.0352(13) 0.0415(14) 0.0053(10) -0.0042(10) -0.0088(11)
C7 0.0395(14) 0.0355(14) 0.0498(16) -0.0095(11) -0.0068(12) 0.0017(12)
C8 0.0434(14) 0.0333(14) 0.0374(14) -0.0067(11) -0.0036(11) 0.0076(11)
C9 0.0297(12) 0.0279(12) 0.0280(12) -0.0001(9) -0.0008(9) 0.0019(9)
C10 0.0216(11) 0.0274(12) 0.0283(12) 0.0052(9) 0.0006(9) 0.0012(9)
C11 0.0330(13) 0.0602(17) 0.0318(13) 0.0140(12) -0.0041(11) -0.0144(12)
C12 0.0289(13) 0.0468(15) 0.0453(15) 0.0064(11) -0.0054(11) -0.0179(12)
C13 0.0302(12) 0.0242(11) 0.0273(12) 0.0035(9) -0.0003(9) 0.0008(9)
C14 0.0312(12) 0.0277(12) 0.0388(13) -0.0010(10) 0.0018(10) 0.0032(10)
C15 0.0377(13) 0.0238(12) 0.0397(14) 0.0022(10) 0.0036(11) 0.0072(10)
C16 0.0331(13) 0.0307(12) 0.0299(12) 0.0068(10) 0.0019(10) -0.0009(10)
C17 0.0264(12) 0.0344(13) 0.0365(13) -0.0003(10) 0.0004(10) -0.0025(10)
C18 0.0297(12) 0.0239(11) 0.0289(12) 0.0005(9) 0.0032(9) -0.0015(9)
C19 0.0352(14) 0.0350(14) 0.088(2) -0.0042(11) -0.0008(14) 0.0215(14)
C20 0.0373(14) 0.0372(14) 0.0460(15) 0.0091(11) -0.0012(12) 0.0034(12)
C21 0.0298(12) 0.0316(13) 0.0519(16) -0.0033(10) 0.0040(11) 0.0018(11)
C22 0.0509(15) 0.0309(13) 0.0366(14) 0.0019(12) -0.0037(12) 0.0114(11)
C23 0.071(2) 0.0476(17) 0.0423(16) 0.0072(14) -0.0112(14) 0.0158(13)
C24 0.071(2) 0.0371(15) 0.0565(18) 0.0176(14) -0.0018(15) 0.0035(14)
C25 0.0519(16) 0.0429(15) 0.0352(14) 0.0084(12) 0.0084(12) 0.0011(11)
C26 0.082(2) 0.068(2) 0.0493(19) 0.0136(18) 0.0063(17) -0.0220(16)
C27 0.072(2) 0.083(2) 0.059(2) 0.0023(19) 0.0322(18) 0.0020(18)

loop_
_atom_type_symbol
_atom_type_description
_atom_type_scat_dispersion_real
_atom_type_scat_dispersion_imag
_atom_type_scat_source
C C 0.0033 0.0016
;
International Tables for Crystallography
(1992, Vol. C, Tables 4.2.6.8 and 6.1.1.4)
;
H H 0.0000 0.0000
;
International Tables for Crystallography
(1992, Vol. C, Table 6.1.1.4)
;
P P 0.1023 0.0942
;
International Tables for Crystallography
(1992, Vol. C, Tables 4.2.6.8 and 6.1.1.4)
;
Se Se -0.0929 2.2259
;
International Tables for Crystallography
(1992, Vol. C, Tables 4.2.6.8 and 6.1.1.4)
;
Te Te -0.5308 1.6751
;
International Tables for Crystallography
(1992, Vol. C, Tables 4.2.6.8 and 6.1.1.4)
;

loop_
_geom_angle_atom_site_label_1
_geom_angle_atom_site_label_2
_geom_angle_atom_site_label_3
_geom_angle
_geom_angle_publ_flag
C1 Te1 C13 93.33(8) yes
Se9 P9 C9 113.27(8) yes
Se9 P9 C22 107.31(9) yes
Se9 P9 C25 115.70(9) yes
C9 P9 C22 105.98(11) yes
C9 P9 C25 105.38(11) yes
C22 P9 C25 108.73(12) yes
Te1 C1 C2 113.52(15) yes
Te1 C1 C10 126.53(16) yes
C2 C1 C10 119.2(2) yes
C1 C2 C3 123.7(2) yes
C2 C3 C4 118.4(2) yes
C3 C4 C5 118.6(2) yes
C3 C4 C11 131.9(2) yes
C5 C4 C11 109.5(2) yes
C4 C5 C6 110.6(2) yes
C4 C5 C10 124.6(2) yes
C6 C5 C10 124.8(2) yes
C5 C6 C7 118.6(2) yes
C5 C6 C12 109.7(2) yes
C7 C6 C12 131.6(2) yes
C6 C7 C8 118.1(2) yes
C7 C8 C9 124.8(2) yes
P9 C9 C8 115.36(17) yes
P9 C9 C10 125.87(16) yes
C8 C9 C10 118.1(2) yes
C1 C10 C5 114.8(2) yes
C1 C10 C9 130.4(2) yes
C5 C10 C9 114.77(19) yes
C4 C11 C12 105.0(2) yes
C6 C12 C11 105.2(2) yes
Te1 C13 C14 119.09(16) yes
Te1 C13 C18 121.14(15) yes
C14 C13 C18 119.6(2) yes
C13 C14 C15 119.0(2) yes
C13 C14 C19 122.8(2) yes
C15 C14 C19 118.2(2) yes
C14 C15 C16 122.4(2) yes
C15 C16 C17 118.0(2) yes
C15 C16 C20 121.2(2) yes
C17 C16 C20 120.8(2) yes
C16 C17 C18 122.1(2) yes
C13 C18 C17 119.0(2) yes
C13 C18 C21 122.5(2) yes
C17 C18 C21 118.5(2) yes
P9 C22 C23 109.95(18) yes
P9 C22 C24 111.72(18) yes
C23 C22 C24 110.1(2) yes
P9 C25 C26 114.1(2) yes
P9 C25 C27 112.8(2) yes
C26 C25 C27 112.9(2) yes

loop_
_geom_bond_atom_site_label_1
_geom_bond_atom_site_label_2
_geom_bond_distance
_geom_bond_publ_flag
Te1 C1 2.130(2) yes
Te1 C13 2.156(2) yes
Se9 P9 2.1211(7) yes
P9 C9 1.830(2) yes
P9 C22 1.854(3) yes
P9 C25 1.847(3) yes
C1 C2 1.383(3) yes
C1 C10 1.435(3) yes
C2 C3 1.411(3) yes
C3 C4 1.357(4) yes
C4 C5 1.416(3) yes
C4 C11 1.513(3) yes
C5 C6 1.412(3) yes
C5 C10 1.413(3) yes
C6 C7 1.361(4) yes
C6 C12 1.507(4) yes
C7 C8 1.399(4) yes
C8 C9 1.387(3) yes
C9 C10 1.448(3) yes
C11 C12 1.538(4) yes
C13 C14 1.399(3) yes
C13 C18 1.405(3) yes
C14 C15 1.397(3) yes
C14 C19 1.510(3) yes
C15 C16 1.377(3) yes
C16 C17 1.382(3) yes
C16 C20 1.513(3) yes
C17 C18 1.397(3) yes
C18 C21 1.507(3) yes
C22 C23 1.528(4) yes
C22 C24 1.520(4) yes
C25 C26 1.518(4) yes
C25 C27 1.526(5) yes
